data_4089453
loop_
_publ_author_name
'Mao, Yanli'
'Lim, Kelvin Meng Hui'
'Li, Yongxin'
'Ganguly, Rakesh'
'Mathey, Francois'

_publ_section_title
;
 The Original Coordination Chemistry of 2-Phosphaphenol with Copper(I) and
 Gold(I) Halides
;
_journal_issue 12
_journal_name_full Organometallics
_journal_page_first 3562
_journal_paper_doi 10.1021/om400207y
_journal_volume 32
_journal_year 2013
_chemical_formula_moiety 'C10 H10 Br Cu O2 P2'
_chemical_formula_sum 'C10 H10 Br Cu O2 P2'
_chemical_formula_weight 367.57
_space_group_IT_number 14
_space_group_name_Hall '-P 2ybc'
_space_group_name_H-M_alt 'P 1 21/c 1'
_symmetry_cell_setting monoclinic
_symmetry_space_group_name_H-M 'P 1 21/c 1'
_atom_sites_solution_hydrogens geom
_atom_sites_solution_primary direct
_atom_sites_solution_secondary difmap
_audit_creation_method SHELXL-97
_cell_angle_alpha 90.00
_cell_angle_beta 90.817(3)
_cell_angle_gamma 90.00
_cell_formula_units_Z 4
_cell_length_a 9.2488(10)
_cell_length_b 17.7696(18)
_cell_length_c 7.5714(7)
_cell_measurement_reflns_used 1618
_cell_measurement_temperature 103(2)
_cell_measurement_theta_max 25.68
_cell_measurement_theta_min 2.48
_cell_volume 1244.2(2)
_computing_cell_refinement 'Bruker SAINT'
_computing_data_collection 'Bruker APEX2'
_computing_data_reduction 'Bruker SAINT'
_computing_molecular_graphics 'Bruker SHELXTL'
_computing_publication_material 'Bruker SHELXTL'
_computing_structure_refinement 'SHELXL-97 (Sheldrick, 2008)'
_computing_structure_solution 'SHELXS-97 (Sheldrick, 2008)'
_diffrn_ambient_temperature 103(2)
_diffrn_measured_fraction_theta_full 0.997
_diffrn_measured_fraction_theta_max 0.997
_diffrn_measurement_device_type 'Bruker APEX-II CCD'
_diffrn_measurement_method '\f and \w scans'
_diffrn_radiation_monochromator graphite
_diffrn_radiation_source 'fine-focus sealed tube'
_diffrn_radiation_type MoK\a
_diffrn_radiation_wavelength 0.71073
_diffrn_reflns_av_R_equivalents 0.0664
_diffrn_reflns_av_sigmaI/netI 0.0780
_diffrn_reflns_limit_h_max 12
_diffrn_reflns_limit_h_min -12
_diffrn_reflns_limit_k_max 23
_diffrn_reflns_limit_k_min -24
_diffrn_reflns_limit_l_max 10
_diffrn_reflns_limit_l_min -5
_diffrn_reflns_number 10051
_diffrn_reflns_theta_full 29.03
_diffrn_reflns_theta_max 29.03
_diffrn_reflns_theta_min 2.20
_exptl_absorpt_coefficient_mu 5.204
_exptl_absorpt_correction_T_max 0.6242
_exptl_absorpt_correction_T_min 0.3043
_exptl_absorpt_correction_type multi-scan
_exptl_absorpt_process_details sadabs
_exptl_crystal_colour yellow
_exptl_crystal_density_diffrn 1.962
_exptl_crystal_density_method 'not measured'
_exptl_crystal_description block
_exptl_crystal_F_000 720
_exptl_crystal_size_max 0.30
_exptl_crystal_size_mid 0.20
_exptl_crystal_size_min 0.10
_refine_diff_density_max 1.378
_refine_diff_density_min -1.155
_refine_diff_density_rms 0.305
_refine_ls_extinction_method none
_refine_ls_goodness_of_fit_ref 1.075
_refine_ls_hydrogen_treatment constr
_refine_ls_matrix_type full
_refine_ls_number_parameters 147
_refine_ls_number_reflns 3313
_refine_ls_number_restraints 0
_refine_ls_restrained_S_all 1.075
_refine_ls_R_factor_all 0.0821
_refine_ls_R_factor_gt 0.0468
_refine_ls_shift/su_max 0.000
_refine_ls_shift/su_mean 0.000
_refine_ls_structure_factor_coef Fsqd
_refine_ls_weighting_details 'calc w=1/[\s^2^(Fo^2^)+(0.0714P)^2^+0.0000P] where P=(Fo^2^+2Fc^2^)/3'
_refine_ls_weighting_scheme calc
_refine_ls_wR_factor_gt 0.1092
_refine_ls_wR_factor_ref 0.1440
_reflns_number_gt 2336
_reflns_number_total 3313
_reflns_threshold_expression >2sigma(I)
_cod_data_source_file om400207y_si_003.cif
_cod_data_source_block mat150r
_cod_depositor_comments
;
The following automatic conversions were performed:

data item '_symmetry_cell_setting' value 'Monoclinic' was changed to
'monoclinic' in accordance with the
/home/saulius/struct/COD-crude-data/automatic-downloads/DataCite-retrospective/ACS/depositions/lib/dictionaries/cif_core.dic
dictionary named 'cif_core.dic' version 2.4.2 last updated on
2011-04-26.

Automatic conversion script
Id: cif_fix_values 6909 2019-04-08 15:41:33Z antanas 
;
_cod_original_sg_symbol_H-M P2(1)/c
_cod_database_code 4089453

loop_
_symmetry_equiv_pos_as_xyz
'x, y, z'
'-x, y+1/2, -z+1/2'
'-x, -y, -z'
'x, -y-1/2, z-1/2'

loop_
_atom_site_label
_atom_site_type_symbol
_atom_site_fract_x
_atom_site_fract_y
_atom_site_fract_z
_atom_site_U_iso_or_equiv
_atom_site_adp_type
_atom_site_occupancy
_atom_site_symmetry_multiplicity
_atom_site_calc_flag
_atom_site_refinement_flags
Cu1 Cu 0.78402(7) 0.20945(3) 0.07457(9) 0.01547(18) Uani 1 1 d .
Br1 Br 0.93422(6) 0.22095(3) 0.35426(7) 0.01487(15) Uani 1 1 d .
C1 C 0.8794(6) 0.0544(3) -0.1843(7) 0.0165(11) Uani 1 1 d .
C2 C 0.8935(6) -0.0217(3) -0.2199(8) 0.0201(12) Uani 1 1 d .
H2 H 0.9558 -0.0367 -0.3120 0.024 Uiso 1 1 calc R
C3 C 0.8201(7) -0.0771(3) -0.1265(8) 0.0208(12) Uani 1 1 d .
H3 H 0.8352 -0.1282 -0.1583 0.025 Uiso 1 1 calc R
C4 C 0.7263(7) -0.0619(3) 0.0104(7) 0.0228(13) Uani 1 1 d .
H4 H 0.6786 -0.1029 0.0651 0.027 Uiso 1 1 calc R
C5 C 0.6989(7) 0.0098(3) 0.0708(8) 0.0234(13) Uani 1 1 d .
H5 H 0.6341 0.0153 0.1662 0.028 Uiso 1 1 calc R
C6 C 0.5565(6) 0.3669(3) 0.0160(7) 0.0144(11) Uani 1 1 d .
C7 C 0.4221(6) 0.4006(3) 0.0014(7) 0.0173(11) Uani 1 1 d .
H7 H 0.4165 0.4499 -0.0465 0.021 Uiso 1 1 calc R
C8 C 0.2956(6) 0.3663(3) 0.0529(7) 0.0208(12) Uani 1 1 d .
H8 H 0.2078 0.3935 0.0376 0.025 Uiso 1 1 calc R
C9 C 0.2888(6) 0.2947(3) 0.1256(8) 0.0194(12) Uani 1 1 d .
H9 H 0.1971 0.2756 0.1585 0.023 Uiso 1 1 calc R
C10 C 0.4093(6) 0.2499(3) 0.1521(7) 0.0178(12) Uani 1 1 d .
H10 H 0.3956 0.2010 0.1999 0.021 Uiso 1 1 calc R
O1 O 0.9543(5) 0.1015(2) -0.2923(5) 0.0266(10) Uani 1 1 d .
H1 H 0.9745 0.1413 -0.2377 0.040 Uiso 1 1 calc R
O2 O 0.6713(4) 0.4085(2) -0.0404(6) 0.0221(9) Uani 1 1 d .
H2A H 0.7460 0.3815 -0.0403 0.033 Uiso 1 1 calc R
P1 P 0.77414(17) 0.08941(8) -0.01515(19) 0.0170(3) Uani 1 1 d .
P2 P 0.58231(16) 0.27738(8) 0.10407(19) 0.0157(3) Uani 1 1 d .

loop_
_atom_site_aniso_label
_atom_site_aniso_U_11
_atom_site_aniso_U_22
_atom_site_aniso_U_33
_atom_site_aniso_U_23
_atom_site_aniso_U_13
_atom_site_aniso_U_12
Cu1 0.0174(4) 0.0141(3) 0.0150(4) 0.0000(2) 0.0024(3) 0.0005(3)
Br1 0.0165(3) 0.0170(3) 0.0111(3) -0.00043(19) 0.00145(19) 0.0026(2)
C1 0.019(3) 0.017(3) 0.013(3) 0.002(2) 0.000(2) -0.001(2)
C2 0.023(3) 0.017(3) 0.020(3) -0.006(2) 0.004(2) 0.001(2)
C3 0.029(3) 0.013(3) 0.020(3) -0.001(2) -0.001(3) 0.001(2)
C4 0.034(4) 0.017(3) 0.018(3) 0.002(2) 0.002(3) -0.007(2)
C5 0.033(4) 0.019(3) 0.018(3) -0.003(2) 0.008(3) -0.008(3)
C6 0.018(3) 0.013(2) 0.012(3) -0.0005(19) 0.003(2) -0.003(2)
C7 0.023(3) 0.014(2) 0.015(3) 0.001(2) -0.002(2) 0.005(2)
C8 0.019(3) 0.025(3) 0.019(3) -0.001(2) -0.002(2) 0.006(2)
C9 0.012(3) 0.028(3) 0.019(3) 0.000(2) 0.005(2) -0.001(2)
C10 0.019(3) 0.019(3) 0.015(3) 0.002(2) 0.003(2) -0.004(2)
O1 0.039(3) 0.017(2) 0.024(2) -0.0022(17) 0.010(2) -0.0044(19)
O2 0.017(2) 0.018(2) 0.031(2) 0.0037(17) 0.0051(19) -0.0008(16)
P1 0.0227(8) 0.0129(6) 0.0155(7) -0.0017(5) 0.0041(6) -0.0014(6)
P2 0.0162(7) 0.0159(7) 0.0152(7) 0.0021(5) 0.0017(5) 0.0013(5)

loop_
_atom_type_symbol
_atom_type_description
_atom_type_scat_dispersion_real
_atom_type_scat_dispersion_imag
_atom_type_scat_source
C C 0.0033 0.0016 'International Tables Vol C Tables 4.2.6.8 and 6.1.1.4'
H H 0.0000 0.0000 'International Tables Vol C Tables 4.2.6.8 and 6.1.1.4'
O O 0.0106 0.0060 'International Tables Vol C Tables 4.2.6.8 and 6.1.1.4'
P P 0.1023 0.0942 'International Tables Vol C Tables 4.2.6.8 and 6.1.1.4'
Cu Cu 0.3201 1.2651 'International Tables Vol C Tables 4.2.6.8 and 6.1.1.4'
Br Br -0.2901 2.4595 'International Tables Vol C Tables 4.2.6.8 and 6.1.1.4'

loop_
_geom_angle_atom_site_label_1
_geom_angle_atom_site_label_2
_geom_angle_atom_site_label_3
_geom_angle
_geom_angle_site_symmetry_1
_geom_angle_site_symmetry_3
P2 Cu1 P1 120.92(6) . .
P2 Cu1 Br1 105.71(5) . 4_565
P1 Cu1 Br1 106.74(5) . 4_565
P2 Cu1 Br1 108.81(5) . .
P1 Cu1 Br1 110.55(5) . .
Br1 Cu1 Br1 102.38(3) 4_565 .
Cu1 Br1 Cu1 107.10(3) 4_566 .
O1 C1 C2 115.6(5) . .
O1 C1 P1 121.2(4) . .
C2 C1 P1 123.3(4) . .
C1 C2 C3 122.9(5) . .
C1 C2 H2 118.6 . .
C3 C2 H2 118.6 . .
C4 C3 C2 123.7(5) . .
C4 C3 H3 118.2 . .
C2 C3 H3 118.2 . .
C5 C4 C3 123.3(5) . .
C5 C4 H4 118.4 . .
C3 C4 H4 118.4 . .
C4 C5 P1 124.1(5) . .
C4 C5 H5 117.9 . .
P1 C5 H5 117.9 . .
O2 C6 C7 116.3(5) . .
O2 C6 P2 120.8(4) . .
C7 C6 P2 123.0(4) . .
C8 C7 C6 123.5(5) . .
C8 C7 H7 118.3 . .
C6 C7 H7 118.3 . .
C7 C8 C9 124.1(5) . .
C7 C8 H8 118.0 . .
C9 C8 H8 118.0 . .
C10 C9 C8 123.0(5) . .
C10 C9 H9 118.5 . .
C8 C9 H9 118.5 . .
C9 C10 P2 123.9(4) . .
C9 C10 H10 118.0 . .
P2 C10 H10 118.0 . .
C1 O1 H1 109.5 . .
C6 O2 H2A 109.5 . .
C5 P1 C1 102.7(3) . .
C5 P1 Cu1 133.5(2) . .
C1 P1 Cu1 122.97(19) . .
C10 P2 C6 102.6(3) . .
C10 P2 Cu1 130.5(2) . .
C6 P2 Cu1 124.41(19) . .

loop_
_geom_bond_atom_site_label_1
_geom_bond_atom_site_label_2
_geom_bond_distance
_geom_bond_site_symmetry_2
Cu1 P2 2.2358(16) .
Cu1 P1 2.2401(15) .
Cu1 Br1 2.5115(8) 4_565
Cu1 Br1 2.5243(9) .
Br1 Cu1 2.5115(8) 4_566
C1 O1 1.365(6) .
C1 C2 1.385(7) .
C1 P1 1.735(6) .
C2 C3 1.395(8) .
C2 H2 0.9500 .
C3 C4 1.387(8) .
C3 H3 0.9500 .
C4 C5 1.377(8) .
C4 H4 0.9500 .
C5 P1 1.710(6) .
C5 H5 0.9500 .
C6 O2 1.367(6) .
C6 C7 1.383(8) .
C6 P2 1.740(5) .
C7 C8 1.379(8) .
C7 H7 0.9500 .
C8 C9 1.389(8) .
C8 H8 0.9500 .
C9 C10 1.382(8) .
C9 H9 0.9500 .
C10 P2 1.717(6) .
C10 H10 0.9500 .
O1 H1 0.8400 .
O2 H2A 0.8400 .
